data_4329756
loop_
_publ_author_name
'Konstantinos D. Demadis'
'Nikos Famelis'
'Aurelio Cabeza'
'Miguel A.G. Aranda'
'Rosario M. P. Colodrero'
'Antonia Infantes-Molina'

_publ_section_title
;
 2D Corrugated Magnesium Carboxyphosphonate Materials: Topotactic
 Transformations and Interlayer "Decoration" with Ammonia
;
_journal_name_full 'Inorganic Chemistry'
_journal_page_first 7889
_journal_page_last 7896
_journal_paper_doi 10.1021/ic300941t
_journal_volume 51
_journal_year 2012
_chemical_formula_sum 'C4 Mg N O9 P2'
_chemical_formula_weight 292.30
_space_group_IT_number 14
_symmetry_cell_setting monoclinic
_symmetry_space_group_name_Hall '-P 2yn'
_symmetry_space_group_name_H-M 'P 1 21/n 1'
_audit_author_name MgBPHGLY_140C
_audit_creation_date 2009-07-22T10:45
_audit_creation_method 'from EXP file using GSAS2CIF'
_audit_update_record ' 2009-07-22T10:45  Initial CIF as created by GSAS2CIF'
_cell_angle_alpha 90.0
_cell_angle_beta 94.1402(25)
_cell_angle_gamma 90.0
_cell_formula_units_Z 4
_cell_length_a 5.60160(19)
_cell_length_b 10.21693(28)
_cell_length_c 19.8289(7)
_cell_volume 1131.87(6)
_computing_structure_refinement GSAS
_diffrn_radiation_probe x-ray
_diffrn_radiation_wavelength 1.5406
_exptl_absorpt_correction_T_max 1.00000
_exptl_absorpt_correction_T_min 1.00000
_exptl_absorpt_process_details
;   GSAS Absorption/surface roughness correction: function number 0
 No correction is applied.
;
_pd_block_id 2009-07-22T10:45|MGBPGHLY_WO5|MgBPHGLY_140C|X'pert
_pd_calc_method 'Rietveld Refinement'
_pd_meas_2theta_range_inc 0.017
_pd_meas_2theta_range_max 99.98441
_pd_meas_2theta_range_min 4.0024
_pd_phase_name 'from C:/gsas/MyWork/Kostas/L_BPHGLY/MgBPHGLY_140C/MgBPMAA_Kostas.c'
_pd_proc_2theta_range_inc 0.017
_pd_proc_2theta_range_max 100.05896
_pd_proc_2theta_range_min 4.07696
_pd_proc_info_datetime 2009-07-22T10:45:11
_pd_proc_ls_background_function
;   GSAS Background function number 1 with 20 terms.
 Shifted Chebyshev function of 1st kind
      1:    1161.16     2:   -1344.16     3:    849.697     4:   -522.450    
      5:    289.591     6:   -141.259     7:    30.5408     8:    1.16594    
      9:   -16.5175    10:   -9.82631    11:    29.3941    12:   -30.4233    
     13:    13.3094    14:   -6.41648    15:    4.26751    16:   -23.2158    
     17:    17.0062    18:   -26.7674    19:    11.8673    20:    1.20487    
;
_pd_proc_ls_peak_cutoff 0.00300
_pd_proc_ls_pref_orient_corr
;   March-Dollase
 AXIS  1 Ratio=   0.76016  h= 0.000  k= 1.000  l= 1.000
 Prefered orientation correction range: Min=   0.66278, Max=   1.62271
;
_pd_proc_ls_profile_function
;
 CW Profile function number 4 with  21 terms
 Pseudovoigt profile coefficients as parameterized in
 P. Thompson, D.E. Cox & J.B. Hastings (1987). J. Appl. Cryst.,20,79-83.
 Asymmetry correction of L.W. Finger, D.E. Cox & A. P. Jephcoat (1994).
 J. Appl. Cryst.,27,892-900.
 Microstrain broadening by P.W. Stephens,  (1999). J. Appl. Cryst.,32,281-289.
 Peak tails are ignored  where the intensity is below 0.0030 times the peak
   Aniso. broadening axis   0.0   0.0   1.0
;
_pd_proc_ls_prof_R_factor 0.1053
_pd_proc_ls_prof_wR_expected 0.0232
_pd_proc_ls_prof_wR_factor 0.1432
_refine_ls_goodness_of_fit_all 6.47
_refine_ls_matrix_type full
_refine_ls_number_parameters 91
_refine_ls_number_restraints 35
_refine_ls_R_Fsqd_factor 0.11419
_refine_ls_shift/su_max 0.05
_refine_ls_shift/su_mean 0.01
_reflns_d_resolution_high 1.005
_reflns_d_resolution_low 9.889
_reflns_limit_h_max 5
_reflns_limit_h_min 0
_reflns_limit_k_max 10
_reflns_limit_k_min 0
_reflns_limit_l_max 19
_reflns_limit_l_min -19
_reflns_number_total 1175
_cod_data_source_file ic300941t_si_002_2.cif
_cod_data_source_block MGBPGHLY_WO5_publ
_cod_original_cell_volume 1131.87(8)
_cod_original_sg_symbol_H-M 'P 21/n'
_cod_database_code 4329756

loop_
_symmetry_equiv_pos_site_id
_symmetry_equiv_pos_as_xyz
1 +x,+y,+z
2 -x+1/2,+y+1/2,-z+1/2
-1 -x,-y,-z
-2 +x+1/2,-y+1/2,+z+1/2

loop_
_atom_site_type_symbol
_atom_site_label
_atom_site_fract_x
_atom_site_fract_y
_atom_site_fract_z
_atom_site_occupancy
_atom_site_thermal_displace_type
_atom_site_U_iso_or_equiv
_atom_site_symmetry_multiplicity
Mg Mg1 0.2988(17) 0.0806(6) 0.2772(4) 1.0 Uiso 0.0066(13) 4
N N1 0.7716(23) 0.2489(9) 0.4148(5) 1.0 Uiso 0.0123(16) 4
P P1 0.1488(12) 0.3594(5) 0.35437(31) 1.0 Uiso 0.0066(13) 4
P P2 0.8401(14) -0.0110(5) 0.36336(31) 1.0 Uiso 0.0066(13) 4
O O1 0.2154(24) 0.4418(10) 0.4197(4) 1.0 Uiso 0.0123(16) 4
O O2 0.1740(22) 0.4499(9) 0.2950(5) 1.0 Uiso 0.0123(16) 4
O O3 0.2960(22) 0.2450(9) 0.3466(6) 1.0 Uiso 0.0123(16) 4
O O4w 0.3043(26) 0.2198(10) 0.2097(7) 1.0 Uiso 0.0125(16) 4
O O6 0.5887(19) 0.0103(10) 0.3338(6) 1.0 Uiso 0.0123(16) 4
O O7 1.0365(19) -0.0042(10) 0.3150(5) 1.0 Uiso 0.0123(16) 4
O O8 0.8456(22) -0.1472(8) 0.3979(6) 1.0 Uiso 0.0123(16) 4
O O9 0.4923(25) 0.1794(9) 0.5166(6) 1.0 Uiso 0.0123(16) 4
O O10 0.5690(24) 0.3586(10) 0.5758(6) 1.0 Uiso 0.0123(16) 4
C C1 -0.1671(17) 0.3227(13) 0.3540(6) 1.0 Uiso 0.0123(16) 4
C C2 0.8856(28) 0.1201(9) 0.4270(6) 1.0 Uiso 0.0123(16) 4
C C3 0.7690(28) 0.3399(11) 0.4747(6) 1.0 Uiso 0.0123(16) 4
C C4 0.597(4) 0.2864(14) 0.5232(8) 1.0 Uiso 0.0123(16) 4

loop_
_atom_type_symbol
_atom_type_number_in_cell
_atom_type_scat_dispersion_real
_atom_type_scat_dispersion_imag
_atom_type_scat_Cromer_Mann_a1
_atom_type_scat_Cromer_Mann_a2
_atom_type_scat_Cromer_Mann_a3
_atom_type_scat_Cromer_Mann_a4
_atom_type_scat_Cromer_Mann_b1
_atom_type_scat_Cromer_Mann_b2
_atom_type_scat_Cromer_Mann_b3
_atom_type_scat_Cromer_Mann_b4
_atom_type_scat_Cromer_Mann_c
_atom_type_scat_source
P 8.0 0.000 0.000 6.43450 1.90670 4.17910 27.1570 1.78000 0.52600 1.49080 68.1645 1.11490 International_Tables_Vol_C
Mg 4.0 0.000 0.000 5.42040 2.82750 2.17350 79.2611 1.22690 0.38080 2.30730 7.19370 0.85840 International_Tables_Vol_C
O 36.0 0.000 0.000 3.04850 13.2771 2.28680 5.70110 1.54630 0.32390 0.86700 32.9089 0.25080 International_Tables_Vol_C
N 4.0 0.000 0.000 12.2126 0.00570 3.13220 9.89330 2.01250 28.9975 1.16630 0.58260 -11.529 International_Tables_Vol_C
C 16.0 0.000 0.000 2.31000 20.8439 1.02000 10.2075 1.58860 0.56870 0.86500 51.6512 0.21560 International_Tables_Vol_C

loop_
_geom_angle_atom_site_label_1
_geom_angle_atom_site_label_2
_geom_angle_atom_site_label_3
_geom_angle
_geom_angle_site_symmetry_1
_geom_angle_site_symmetry_3
_geom_angle_publ_flag
O2 Mg1 O3 171.1(7) 2_545 1_555 n
O2 Mg1 O4w 89.4(7) 2_545 1_555 n
O2 Mg1 O6 93.5(6) 2_545 1_555 n
O2 Mg1 O7 94.6(6) 2_545 1_455 n
O3 Mg1 O4w 82.6(5) 1_555 1_555 n
O3 Mg1 O6 88.1(6) 1_555 1_555 n
O3 Mg1 O7 93.5(6) 1_555 1_455 n
O4w Mg1 O6 125.6(7) 1_555 1_555 n
O4w Mg1 O7 130.6(8) 1_555 1_455 n
O6 Mg1 O7 103.3(5) 1_555 1_455 n
C1 N1 C2 117.7(9) 1_655 1_555 n
C1 N1 C3 110.1(9) 1_655 1_555 n
C2 N1 C3 116.6(10) 1_555 1_555 n
O1 P1 O2 106.5(6) 1_555 1_555 n
O1 P1 O3 114.8(8) 1_555 1_555 n
O1 P1 C1 106.8(7) 1_555 1_555 n
O2 P1 O3 109.0(7) 1_555 1_555 n
O2 P1 C1 105.6(7) 1_555 1_555 n
O3 P1 C1 113.4(7) 1_555 1_555 n
O6 P2 O7 116.7(7) 1_555 1_555 n
O6 P2 O8 106.9(7) 1_555 1_555 n
O6 P2 C2 103.9(6) 1_555 1_555 n
O7 P2 O8 109.3(7) 1_555 1_555 n
O7 P2 C2 109.2(7) 1_555 1_555 n
O8 P2 C2 110.6(7) 1_555 1_555 n
Mg1 O2 P1 175.1(8) 2_555 1_555 n
Mg1 O3 P1 136.4(8) 1_555 1_555 n
Mg1 O6 P2 162.6(9) 1_555 1_555 n
Mg1 O7 P2 152.6(8) 1_655 1_555 n
N1 C1 P1 112.7(8) 1_455 1_555 n
N1 C2 P2 119.9(8) 1_555 1_555 n
N1 C3 C4 108.8(9) 1_555 1_555 n
O9 C4 O10 120.3(11) 1_555 1_555 n
O9 C4 C3 124.5(11) 1_555 1_555 n
O10 C4 C3 115.2(10) 1_555 1_555 n

loop_
_geom_bond_atom_site_label_1
_geom_bond_atom_site_label_2
_geom_bond_distance
_geom_bond_site_symmetry_2
_geom_bond_publ_flag
Mg1 O2 1.971(10) 2_545 n
Mg1 O3 2.171(11) 1_555 n
Mg1 O4w 1.956(12) 1_555 n
Mg1 O6 2.036(11) 1_555 n
Mg1 O7 1.905(12) 1_455 n
N1 C1 1.483(8) 1_655 n
N1 C2 1.475(8) 1_555 n
N1 C3 1.509(8) 1_555 n
P1 O1 1.568(7) 1_555 n
P1 O2 1.512(7) 1_555 n
P1 O3 1.445(7) 1_555 n
P1 C1 1.808(8) 1_555 n
P2 O6 1.502(7) 1_555 n
P2 O7 1.512(7) 1_555 n
P2 O8 1.550(7) 1_555 n
P2 C2 1.846(7) 1_555 n
O1 P1 1.568(7) 1_555 n
O2 Mg1 1.971(10) 2_555 n
O2 P1 1.512(7) 1_555 n
O3 Mg1 2.171(11) 1_555 n
O3 P1 1.445(7) 1_555 n
O4w Mg1 1.956(12) 1_555 n
O6 Mg1 2.036(11) 1_555 n
O6 P2 1.502(7) 1_555 n
O7 Mg1 1.905(12) 1_655 n
O7 P2 1.512(7) 1_555 n
O8 P2 1.550(7) 1_555 n
O9 C4 1.242(11) 1_555 n
O10 C4 1.295(11) 1_555 n
C1 N1 1.483(8) 1_455 n
C1 P1 1.808(8) 1_555 n
C2 N1 1.475(8) 1_555 n
C2 P2 1.846(7) 1_555 n
C3 N1 1.509(8) 1_555 n
C3 C4 1.514(8) 1_555 n
C4 O9 1.242(11) 1_555 n
C4 O10 1.295(11) 1_555 n
C4 C3 1.514(8) 1_555 n
